data_7053110
loop_
_publ_author_name
'Wu, Meng'
'Wang, Zi-Wen'
'Liu, Yu-Xiu'
'Song, Hai-Bin'
'Zhang, Ao'
'Meng, Ling-Hua'
'Wang, Qing-Min'

_publ_section_title
;
 Different salt derivatives of phenanthroindolizidine alkaloids display
 different in vitro antitumor activity
;
_journal_issue 6
_journal_name_full 'New Journal of Chemistry'
_journal_page_first 1817
_journal_paper_doi 10.1039/c3nj00031a
_journal_volume 37
_journal_year 2013
_chemical_formula_moiety 'C32.75 H40 N O11.75 S'
_chemical_formula_sum 'C32.75 H40 N O11.75 S'
_chemical_formula_weight 667.72
_chemical_name_systematic
;
?
;
_space_group_IT_number 15
_symmetry_cell_setting monoclinic
_symmetry_space_group_name_Hall '-C 2yc'
_symmetry_space_group_name_H-M 'C 1 2/c 1'
_atom_sites_solution_hydrogens geom
_atom_sites_solution_primary direct
_atom_sites_solution_secondary difmap
_audit_creation_method SHELXL-97
_cell_angle_alpha 90.00
_cell_angle_beta 94.496(8)
_cell_angle_gamma 90.00
_cell_formula_units_Z 8
_cell_length_a 17.749(7)
_cell_length_b 16.668(6)
_cell_length_c 21.755(8)
_cell_measurement_reflns_used 11501
_cell_measurement_temperature 113(2)
_cell_measurement_theta_max 28.0
_cell_measurement_theta_min 1.7
_cell_volume 6416(4)
_computing_cell_refinement CrystalClear
_computing_data_collection CrystalClear
_computing_data_reduction CrystalClear
_computing_molecular_graphics 'Bruker SHELXTL'
_computing_publication_material 'CrystalStructure 3.8'
_computing_structure_refinement 'SHELXL-97 (Sheldrick, 2008)'
_computing_structure_solution 'SHELXS-97 (Sheldrick, 2008)'
_diffrn_ambient_temperature 113(2)
_diffrn_detector_area_resol_mean 14.63
_diffrn_measured_fraction_theta_full 0.999
_diffrn_measured_fraction_theta_max 0.999
_diffrn_measurement_device_type 'Bruker P4'
_diffrn_measurement_method '\w scans'
_diffrn_radiation_monochromator graphite
_diffrn_radiation_source 'fine-focus sealed tube'
_diffrn_radiation_type MoK\a
_diffrn_radiation_wavelength 0.71073
_diffrn_reflns_av_R_equivalents 0.0524
_diffrn_reflns_av_sigmaI/netI 0.0439
_diffrn_reflns_limit_h_max 23
_diffrn_reflns_limit_h_min -23
_diffrn_reflns_limit_k_max 21
_diffrn_reflns_limit_k_min -21
_diffrn_reflns_limit_l_max 28
_diffrn_reflns_limit_l_min -28
_diffrn_reflns_number 40697
_diffrn_reflns_theta_full 27.90
_diffrn_reflns_theta_max 27.90
_diffrn_reflns_theta_min 1.68
_diffrn_standards_decay_% 0
_diffrn_standards_interval_count 0
_diffrn_standards_interval_time 0
_diffrn_standards_number 0
_exptl_absorpt_coefficient_mu 0.166
_exptl_absorpt_correction_T_max 0.9803
_exptl_absorpt_correction_T_min 0.9675
_exptl_absorpt_correction_type multi-scan
_exptl_absorpt_process_details Crystalclear
_exptl_crystal_colour Colorless
_exptl_crystal_density_diffrn 1.382
_exptl_crystal_density_method 'not measured'
_exptl_crystal_description Prism
_exptl_crystal_F_000 2828
_exptl_crystal_size_max 0.20
_exptl_crystal_size_mid 0.18
_exptl_crystal_size_min 0.12
_platon_squeeze_details
;
;
_refine_diff_density_max 0.329
_refine_diff_density_min -0.433
_refine_diff_density_rms 0.045
_refine_ls_extinction_method none
_refine_ls_goodness_of_fit_ref 1.041
_refine_ls_hydrogen_treatment constr
_refine_ls_matrix_type full
_refine_ls_number_parameters 403
_refine_ls_number_reflns 7657
_refine_ls_number_restraints 9
_refine_ls_restrained_S_all 1.041
_refine_ls_R_factor_all 0.0562
_refine_ls_R_factor_gt 0.0450
_refine_ls_shift/su_max 0.001
_refine_ls_shift/su_mean 0.000
_refine_ls_structure_factor_coef Fsqd
_refine_ls_weighting_details 'calc w=1/[\s^2^(Fo^2^)+(0.0682P)^2^+0.4809P] where P=(Fo^2^+2Fc^2^)/3'
_refine_ls_weighting_scheme calc
_refine_ls_wR_factor_gt 0.1220
_refine_ls_wR_factor_ref 0.1275
_reflns_number_gt 6030
_reflns_number_total 7657
_reflns_threshold_expression >2sigma(I)
_cod_data_source_file c3nj00031a.txt
_cod_data_source_block shelx_918937-m110415b
_cod_depositor_comments
;
The following automatic conversions were performed:

'_symmetry_cell_setting' value 'Monoclinic' changed to 'monoclinic'
according to /home/saulius/struct/CIF-dictionaries/cif_core.dic
dictionary named 'cif_core.dic' version 2.4.2 from
2011-04-26.

'_exptl_absorpt_correction_type' value 'Multi-scan'
changed to 'multi-scan' according to
/home/saulius/struct/CIF-dictionaries/cif_core.dic dictionary named
'cif_core.dic' version 2.4.2 from 2011-04-26.

Automatic conversion script
Id: cif_fix_values 1891 2012-01-12 08:04:46Z andrius 
;
_cod_original_sg_symbol_H-M C2/c
_cod_database_code 7053110

loop_
_symmetry_equiv_pos_as_xyz
'x, y, z'
'-x, y, -z+1/2'
'x+1/2, y+1/2, z'
'-x+1/2, y+1/2, -z+1/2'
'-x, -y, -z'
'x, -y, z-1/2'
'-x+1/2, -y+1/2, -z'
'x+1/2, -y+1/2, z-1/2'

loop_
_atom_site_label
_atom_site_type_symbol
_atom_site_fract_x
_atom_site_fract_y
_atom_site_fract_z
_atom_site_U_iso_or_equiv
_atom_site_adp_type
_atom_site_occupancy
_atom_site_symmetry_multiplicity
_atom_site_calc_flag
_atom_site_refinement_flags
_atom_site_disorder_assembly
_atom_site_disorder_group
S1 S 0.18719(2) 0.82573(2) 0.198701(19) 0.03206(12) Uani 1 1 d . . .
O1 O 1.05495(5) 0.51251(6) 0.18180(5) 0.0325(3) Uani 1 1 d . . .
O2 O 0.95443(6) 0.40700(6) 0.14624(5) 0.0330(3) Uani 1 1 d . . .
O3 O 0.57863(6) 0.53285(6) 0.03208(5) 0.0355(3) Uani 1 1 d . . .
O4 O 0.54853(6) 0.68340(6) 0.02018(5) 0.0338(3) Uani 1 1 d . . .
O5 O 0.30027(6) 0.54507(6) 0.26680(5) 0.0306(2) Uani 1 1 d . . .
H5 H 0.3126 0.4965 0.2699 0.046 Uiso 1 1 calc R . .
O6 O 0.41890(6) 0.56206(6) 0.30844(5) 0.0349(3) Uani 1 1 d . . .
O7 O 0.47240(6) 0.70562(6) 0.32290(5) 0.0355(3) Uani 1 1 d . . .
H7 H 0.4719 0.6555 0.3266 0.053 Uiso 1 1 calc R . .
O8 O 0.20778(7) 0.85417(8) 0.14016(5) 0.0521(3) Uani 1 1 d . . .
O9 O 0.16509(6) 0.89351(6) 0.23738(5) 0.0368(3) Uani 1 1 d . . .
O10 O 0.13129(7) 0.76333(7) 0.19664(7) 0.0578(4) Uani 1 1 d . . .
C1 C 0.87513(8) 0.73282(9) 0.12990(6) 0.0271(3) Uani 1 1 d . A .
C2 C 0.89403(8) 0.64890(9) 0.13583(6) 0.0262(3) Uani 1 1 d . . .
C3 C 0.96791(8) 0.62295(9) 0.15823(7) 0.0276(3) Uani 1 1 d . . .
H3A H 1.0052 0.6617 0.1709 0.033 Uiso 1 1 calc R . .
C4 C 0.98572(8) 0.54336(9) 0.16172(7) 0.0282(3) Uani 1 1 d . . .
C5 C 0.93054(8) 0.48435(9) 0.14300(7) 0.0280(3) Uani 1 1 d . . .
C6 C 0.85877(8) 0.50841(9) 0.12267(7) 0.0278(3) Uani 1 1 d . . .
H6A H 0.8216 0.4689 0.1114 0.033 Uiso 1 1 calc R . .
C7 C 0.83890(7) 0.59042(9) 0.11809(6) 0.0256(3) Uani 1 1 d . . .
C8 C 0.76406(8) 0.61520(9) 0.09363(7) 0.0255(3) Uani 1 1 d . . .
C9 C 0.70697(8) 0.55900(9) 0.07553(7) 0.0286(3) Uani 1 1 d . . .
H9A H 0.7174 0.5033 0.0799 0.034 Uiso 1 1 calc R . .
C10 C 0.63651(8) 0.58353(9) 0.05167(7) 0.0289(3) Uani 1 1 d . . .
C11 C 0.62002(8) 0.66613(9) 0.04506(7) 0.0288(3) Uani 1 1 d . . .
C12 C 0.67459(8) 0.72175(9) 0.06237(6) 0.0271(3) Uani 1 1 d . . .
H12A H 0.6632 0.7772 0.0579 0.032 Uiso 1 1 calc R . .
C13 C 0.74804(8) 0.69797(9) 0.08702(6) 0.0252(3) Uani 1 1 d . . .
C14 C 0.80516(8) 0.75641(9) 0.10528(6) 0.0262(3) Uani 1 1 d . A .
C15 C 1.11443(8) 0.56921(9) 0.19660(8) 0.0337(4) Uani 1 1 d . . .
H15A H 1.1610 0.5405 0.2101 0.051 Uiso 1 1 calc R . .
H15B H 1.1002 0.6045 0.2298 0.051 Uiso 1 1 calc R . .
H15C H 1.1227 0.6014 0.1600 0.051 Uiso 1 1 calc R . .
C16 C 0.90432(8) 0.34765(9) 0.11759(8) 0.0342(4) Uani 1 1 d . . .
H16A H 0.9275 0.2945 0.1226 0.051 Uiso 1 1 calc R . .
H16B H 0.8950 0.3597 0.0736 0.051 Uiso 1 1 calc R . .
H16C H 0.8564 0.3483 0.1371 0.051 Uiso 1 1 calc R . .
C17 C 0.59232(9) 0.44876(10) 0.03944(9) 0.0423(4) Uani 1 1 d . . .
H17A H 0.5474 0.4188 0.0236 0.063 Uiso 1 1 calc R . .
H17B H 0.6035 0.4365 0.0833 0.063 Uiso 1 1 calc R . .
H17C H 0.6354 0.4333 0.0165 0.063 Uiso 1 1 calc R . .
C18 C 0.52959(9) 0.76668(10) 0.01323(8) 0.0375(4) Uani 1 1 d . . .
H18A H 0.4775 0.7718 -0.0048 0.056 Uiso 1 1 calc R . .
H18B H 0.5640 0.7923 -0.0139 0.056 Uiso 1 1 calc R . .
H18C H 0.5344 0.7929 0.0537 0.056 Uiso 1 1 calc R . .
C19 C 0.93551(8) 0.79363(9) 0.15117(8) 0.0321(3) Uani 1 1 d . . .
H19A H 0.9735 0.7949 0.1221 0.039 Uiso 0.664(2) 1 d PR A 1
H19B H 0.9592 0.7772 0.1903 0.039 Uiso 0.664(2) 1 d PR A 1
H19C H 0.9837 0.7759 0.1391 0.039 Uiso 0.336(2) 1 d PR A 2
H19D H 0.9386 0.7978 0.1953 0.039 Uiso 0.336(2) 1 d PR A 2
C20 C 0.85428(14) 0.89932(14) 0.10050(12) 0.0306(5) Uani 0.664(2) 1 d PD A 1
H20 H 0.8830 0.8917 0.0632 0.037 Uiso 0.664(2) 1 calc PR A 1
N1 N 0.90341(11) 0.87589(11) 0.15718(10) 0.0299(5) Uani 0.664(2) 1 d PD A 1
H1 H 0.8723 0.8741 0.1896 0.036 Uiso 0.664(2) 1 calc PR A 1
C21 C 0.9557(3) 0.9447(3) 0.1694(2) 0.0361(10) Uani 0.664(2) 1 d PD A 1
H21A H 1.0055 0.9333 0.1538 0.043 Uiso 0.664(2) 1 calc PR A 1
H21B H 0.9630 0.9559 0.2141 0.043 Uiso 0.664(2) 1 calc PR A 1
C23 C 0.8393(3) 0.9879(3) 0.1094(4) 0.0369(12) Uani 0.664(2) 1 d PD A 1
H23A H 0.8008 0.9969 0.1392 0.044 Uiso 0.664(2) 1 calc PR A 1
H23B H 0.8231 1.0146 0.0699 0.044 Uiso 0.664(2) 1 calc PR A 1
C22 C 0.91772(10) 1.01635(10) 0.13488(8) 0.0406(4) Uani 1 1 d D . .
H22A H 0.9471 1.0332 0.1020 0.049 Uiso 0.664(2) 1 d PR A 1
H22B H 0.9131 1.0607 0.1625 0.049 Uiso 0.664(2) 1 d PR A 1
H22C H 0.9350 1.0405 0.0985 0.049 Uiso 0.336(2) 1 d PR A 2
H22D H 0.9194 1.0554 0.1674 0.049 Uiso 0.336(2) 1 d PR A 2
C20' C 0.9177(2) 0.8734(3) 0.1233(3) 0.0299(5) Uani 0.336(2) 1 d PD A 2
H20' H 0.9245 0.8719 0.0781 0.036 Uiso 0.336(2) 1 calc PR A 2
N1' N 0.8369(2) 0.8933(2) 0.1336(2) 0.0306(5) Uani 0.336(2) 1 d PD A 2
H1' H 0.8293 0.8849 0.1749 0.037 Uiso 0.336(2) 1 calc PR A 2
C21' C 0.9652(6) 0.9419(5) 0.1540(5) 0.0361(10) Uani 0.336(2) 1 d PD A 2
H21C H 0.9707 0.9357 0.1994 0.043 Uiso 0.336(2) 1 calc PR A 2
H21D H 1.0159 0.9445 0.1382 0.043 Uiso 0.336(2) 1 calc PR A 2
C23' C 0.8372(6) 0.9813(6) 0.1215(9) 0.0369(12) Uani 0.336(2) 1 d PD A 2
H23C H 0.8020 1.0083 0.1479 0.044 Uiso 0.336(2) 1 calc PR A 2
H23D H 0.8195 0.9915 0.0779 0.044 Uiso 0.336(2) 1 calc PR A 2
C24 C 0.78458(8) 0.84375(9) 0.09627(7) 0.0309(3) Uani 1 1 d . . .
H24A H 0.7515 0.8595 0.1270 0.037 Uiso 0.664(2) 1 d PR A 1
H24B H 0.7576 0.8504 0.0566 0.037 Uiso 0.664(2) 1 d PR A 1
H24C H 0.7343 0.8528 0.1080 0.037 Uiso 0.336(2) 1 d PR A 2
H24D H 0.7859 0.8578 0.0536 0.037 Uiso 0.336(2) 1 d PR A 2
C25 C 0.35882(8) 0.59059(8) 0.28586(7) 0.0257(3) Uani 1 1 d . . .
C26 C 0.34722(8) 0.67679(8) 0.27613(7) 0.0240(3) Uani 1 1 d . . .
C27 C 0.40599(8) 0.73047(9) 0.29493(7) 0.0277(3) Uani 1 1 d . . .
C28 C 0.39623(9) 0.81269(9) 0.28490(7) 0.0330(4) Uani 1 1 d . . .
H28 H 0.4357 0.8491 0.2974 0.040 Uiso 1 1 calc R . .
C29 C 0.32924(9) 0.84075(9) 0.25678(7) 0.0316(3) Uani 1 1 d . . .
H29 H 0.3227 0.8967 0.2499 0.038 Uiso 1 1 calc R . .
C30 C 0.27041(8) 0.78776(8) 0.23806(7) 0.0273(3) Uani 1 1 d . . .
C31 C 0.27936(8) 0.70673(8) 0.24806(6) 0.0244(3) Uani 1 1 d . . .
H31 H 0.2393 0.6709 0.2358 0.029 Uiso 1 1 calc R . .

loop_
_atom_site_aniso_label
_atom_site_aniso_U_11
_atom_site_aniso_U_22
_atom_site_aniso_U_33
_atom_site_aniso_U_23
_atom_site_aniso_U_13
_atom_site_aniso_U_12
S1 0.0256(2) 0.0240(2) 0.0451(3) -0.00071(16) -0.00682(16) 0.00369(14)
O1 0.0140(5) 0.0358(6) 0.0461(7) 0.0033(5) -0.0080(4) 0.0012(4)
O2 0.0187(5) 0.0319(6) 0.0468(7) 0.0017(5) -0.0072(4) 0.0029(4)
O3 0.0182(5) 0.0395(6) 0.0465(7) 0.0090(5) -0.0117(4) -0.0049(4)
O4 0.0166(5) 0.0435(6) 0.0392(6) -0.0003(5) -0.0102(4) 0.0050(4)
O5 0.0255(5) 0.0218(5) 0.0429(6) -0.0018(5) -0.0065(5) -0.0008(4)
O6 0.0241(6) 0.0312(6) 0.0477(7) 0.0026(5) -0.0074(5) 0.0030(4)
O7 0.0231(5) 0.0347(6) 0.0466(7) 0.0038(5) -0.0115(5) -0.0037(4)
O8 0.0451(7) 0.0725(9) 0.0374(7) 0.0051(6) -0.0051(6) 0.0239(7)
O9 0.0373(6) 0.0234(5) 0.0500(7) 0.0035(5) 0.0055(5) 0.0064(4)
O10 0.0317(7) 0.0253(6) 0.1113(11) 0.0014(7) -0.0266(7) -0.0004(5)
C1 0.0185(7) 0.0362(8) 0.0261(8) -0.0027(6) -0.0013(6) -0.0003(6)
C2 0.0172(7) 0.0370(8) 0.0240(7) 0.0004(6) -0.0008(5) 0.0005(6)
C3 0.0168(7) 0.0368(8) 0.0285(8) 0.0005(6) -0.0030(6) -0.0004(6)
C4 0.0148(6) 0.0396(8) 0.0294(8) 0.0023(6) -0.0031(5) 0.0012(6)
C5 0.0187(7) 0.0338(8) 0.0309(8) 0.0016(6) -0.0015(6) 0.0011(6)
C6 0.0169(7) 0.0355(8) 0.0302(8) 0.0018(6) -0.0035(6) -0.0014(6)
C7 0.0162(7) 0.0365(8) 0.0238(7) 0.0011(6) -0.0012(5) 0.0008(6)
C8 0.0161(6) 0.0357(8) 0.0243(7) 0.0014(6) -0.0011(5) 0.0004(5)
C9 0.0181(7) 0.0364(8) 0.0306(8) 0.0041(6) -0.0016(6) -0.0001(6)
C10 0.0164(7) 0.0424(9) 0.0272(8) 0.0031(6) -0.0026(6) -0.0031(6)
C11 0.0143(6) 0.0453(9) 0.0260(8) 0.0016(6) -0.0044(5) 0.0045(6)
C12 0.0196(7) 0.0356(8) 0.0253(8) -0.0022(6) -0.0029(6) 0.0051(6)
C13 0.0172(7) 0.0363(8) 0.0220(7) -0.0014(6) 0.0000(5) 0.0024(6)
C14 0.0195(7) 0.0357(8) 0.0232(7) -0.0035(6) 0.0003(5) 0.0026(6)
C15 0.0155(7) 0.0368(8) 0.0474(10) 0.0006(7) -0.0072(6) -0.0018(6)
C16 0.0235(8) 0.0341(8) 0.0439(10) -0.0053(7) -0.0044(7) 0.0014(6)
C17 0.0240(8) 0.0407(9) 0.0597(11) 0.0159(8) -0.0126(7) -0.0092(7)
C18 0.0229(8) 0.0492(10) 0.0391(9) -0.0017(7) -0.0058(7) 0.0109(7)
C19 0.0209(7) 0.0350(8) 0.0390(9) -0.0020(7) -0.0064(6) 0.0011(6)
C20 0.0253(11) 0.0339(10) 0.0315(15) -0.0006(12) -0.0056(10) 0.0007(8)
N1 0.0232(9) 0.0327(9) 0.0327(13) -0.0004(10) -0.0055(9) -0.0014(7)
C21 0.0234(15) 0.0373(10) 0.047(3) -0.0055(13) 0.0021(16) -0.0051(9)
C23 0.0437(11) 0.0344(12) 0.031(4) 0.0024(12) -0.0110(13) 0.0089(8)
C22 0.0446(10) 0.0366(9) 0.0401(10) -0.0013(7) 0.0008(8) -0.0012(7)
C20' 0.0232(9) 0.0327(9) 0.0327(13) -0.0004(10) -0.0055(9) -0.0014(7)
N1' 0.0253(11) 0.0339(10) 0.0315(15) -0.0006(12) -0.0056(10) 0.0007(8)
C21' 0.0234(15) 0.0373(10) 0.047(3) -0.0055(13) 0.0021(16) -0.0051(9)
C23' 0.0437(11) 0.0344(12) 0.031(4) 0.0024(12) -0.0110(13) 0.0089(8)
C24 0.0222(7) 0.0375(8) 0.0317(8) -0.0072(7) -0.0060(6) 0.0038(6)
C25 0.0217(7) 0.0275(7) 0.0272(8) -0.0018(6) -0.0022(6) 0.0007(5)
C26 0.0208(7) 0.0246(7) 0.0260(7) -0.0020(6) -0.0008(5) -0.0014(5)
C27 0.0218(7) 0.0313(8) 0.0291(8) 0.0002(6) -0.0045(6) -0.0033(6)
C28 0.0293(8) 0.0287(8) 0.0396(9) -0.0018(6) -0.0069(7) -0.0072(6)
C29 0.0316(8) 0.0233(7) 0.0390(9) -0.0010(6) -0.0040(7) -0.0042(6)
C30 0.0228(7) 0.0251(7) 0.0334(8) -0.0023(6) -0.0025(6) 0.0007(6)
C31 0.0206(7) 0.0236(7) 0.0285(8) -0.0031(6) -0.0008(6) -0.0008(5)

loop_
_atom_type_symbol
_atom_type_description
_atom_type_scat_dispersion_real
_atom_type_scat_dispersion_imag
_atom_type_scat_source
C C 0.0033 0.0016 'International Tables Vol C Tables 4.2.6.8 and 6.1.1.4'
H H 0.0000 0.0000 'International Tables Vol C Tables 4.2.6.8 and 6.1.1.4'
N N 0.0061 0.0033 'International Tables Vol C Tables 4.2.6.8 and 6.1.1.4'
O O 0.0106 0.0060 'International Tables Vol C Tables 4.2.6.8 and 6.1.1.4'
S S 0.1246 0.1234 'International Tables Vol C Tables 4.2.6.8 and 6.1.1.4'

loop_
_geom_angle_atom_site_label_1
_geom_angle_atom_site_label_2
_geom_angle_atom_site_label_3
_geom_angle
O8 S1 O10 115.84(9)
O8 S1 O9 110.50(8)
O10 S1 O9 110.94(8)
O8 S1 C30 106.72(7)
O10 S1 C30 107.77(7)
O9 S1 C30 104.29(7)
C4 O1 C15 116.72(12)
C5 O2 C16 116.78(11)
C10 O3 C17 116.89(11)
C11 O4 C18 116.56(12)
C25 O5 H5 109.5
C27 O7 H7 109.5
C14 C1 C2 120.70(13)
C14 C1 C19 121.53(14)
C2 C1 C19 117.77(12)
C7 C2 C3 118.77(14)
C7 C2 C1 119.56(12)
C3 C2 C1 121.66(13)
C4 C3 C2 121.03(14)
C4 C3 H3A 119.5
C2 C3 H3A 119.5
C3 C4 O1 125.46(13)
C3 C4 C5 120.28(13)
O1 C4 C5 114.26(13)
O2 C5 C6 124.85(13)
O2 C5 C4 115.85(12)
C6 C5 C4 119.30(14)
C5 C6 C7 121.64(13)
C5 C6 H6A 119.2
C7 C6 H6A 119.2
C6 C7 C2 118.95(13)
C6 C7 C8 121.15(13)
C2 C7 C8 119.86(13)
C9 C8 C13 118.97(13)
C9 C8 C7 121.94(14)
C13 C8 C7 119.08(13)
C10 C9 C8 121.20(14)
C10 C9 H9A 119.4
C8 C9 H9A 119.4
O3 C10 C9 124.73(14)
O3 C10 C11 115.10(12)
C9 C10 C11 120.16(13)
O4 C11 C12 125.34(14)
O4 C11 C10 115.02(13)
C12 C11 C10 119.63(13)
C11 C12 C13 121.35(14)
C11 C12 H12A 119.3
C13 C12 H12A 119.3
C8 C13 C12 118.69(13)
C8 C13 C14 120.04(12)
C12 C13 C14 121.27(13)
C1 C14 C13 120.71(14)
C1 C14 C24 121.99(13)
C13 C14 C24 117.30(12)
O1 C15 H15A 109.5
O1 C15 H15B 109.5
H15A C15 H15B 109.5
O1 C15 H15C 109.5
H15A C15 H15C 109.5
H15B C15 H15C 109.5
O2 C16 H16A 109.5
O2 C16 H16B 109.5
H16A C16 H16B 109.5
O2 C16 H16C 109.5
H16A C16 H16C 109.5
H16B C16 H16C 109.5
O3 C17 H17A 109.5
O3 C17 H17B 109.5
H17A C17 H17B 109.5
O3 C17 H17C 109.5
H17A C17 H17C 109.5
H17B C17 H17C 109.5
O4 C18 H18A 109.5
O4 C18 H18B 109.5
H18A C18 H18B 109.5
O4 C18 H18C 109.5
H18A C18 H18C 109.5
H18B C18 H18C 109.5
C20' C19 N1 31.15(19)
C20' C19 C1 110.5(2)
N1 C19 C1 111.95(13)
C20' C19 H19A 81.3
N1 C19 H19A 109.3
C1 C19 H19A 109.2
C20' C19 H19B 133.1
N1 C19 H19B 109.1
C1 C19 H19B 109.2
H19A C19 H19B 108.0
C20' C19 H19C 109.3
N1 C19 H19C 131.3
C1 C19 H19C 109.5
H19A C19 H19C 30.7
H19B C19 H19C 79.5
C20' C19 H19D 109.7
N1 C19 H19D 80.7
C1 C19 H19D 109.7
H19A C19 H19D 131.9
H19B C19 H19D 31.3
H19C C19 H19D 108.2
N1 C20 C23 104.2(3)
N1 C20 C24 107.67(19)
C23 C20 C24 116.4(3)
N1 C20 H20 109.4
C23 C20 H20 109.4
C24 C20 H20 109.4
C21 N1 C19 119.1(2)
C21 N1 C20 105.0(2)
C19 N1 C20 111.52(18)
C21 N1 H1 106.8
C19 N1 H1 106.8
C20 N1 H1 106.8
N1 C21 C22 105.6(3)
N1 C21 H21A 110.6
C22 C21 H21A 110.6
N1 C21 H21B 110.6
C22 C21 H21B 110.6
H21A C21 H21B 108.8
C20 C23 C22 100.6(3)
C20 C23 H23A 111.6
C22 C23 H23A 111.6
C20 C23 H23B 111.6
C22 C23 H23B 111.6
H23A C23 H23B 109.4
C23 C22 C21 106.7(3)
C23 C22 C21' 108.1(4)
C21 C22 C21' 14.5(6)
C23 C22 C23' 10.8(9)
C21 C22 C23' 99.3(4)
C21' C22 C23' 102.9(6)
C23 C22 H22A 110.6
C21 C22 H22A 110.4
C21' C22 H22A 96.9
C23' C22 H22A 121.1
C23 C22 H22B 110.2
C21 C22 H22B 110.3
C21' C22 H22B 121.5
C23' C22 H22B 106.5
H22A C22 H22B 108.7
C23 C22 H22C 99.9
C21 C22 H22C 124.9
C21' C22 H22C 110.9
C23' C22 H22C 110.6
H22A C22 H22C 15.1
H22B C22 H22C 104.1
C23 C22 H22D 116.9
C21 C22 H22D 100.4
C21' C22 H22D 111.3
C23' C22 H22D 111.7
H22A C22 H22D 111.2
H22B C22 H22D 10.3
H22C C22 H22D 109.2
C19 C20' N1' 108.1(4)
C19 C20' C21' 113.2(5)
N1' C20' C21' 105.5(5)
C19 C20' H20' 110.0
N1' C20' H20' 110.0
C21' C20' H20' 110.0
C24 N1' C23' 118.3(6)
C24 N1' C20' 111.6(3)
C23' N1' C20' 100.0(6)
C24 N1' H1' 108.8
C23' N1' H1' 108.8
C20' N1' H1' 108.8
C22 C21' C20' 102.2(6)
C22 C21' H21C 111.3
C20' C21' H21C 111.3
C22 C21' H21D 111.3
C20' C21' H21D 111.3
H21C C21' H21D 109.2
N1' C23' C22 110.7(7)
N1' C23' H23C 109.5
C22 C23' H23C 109.5
N1' C23' H23D 109.5
C22 C23' H23D 109.5
H23C C23' H23D 108.1
N1' C24 C14 109.89(19)
N1' C24 C20 31.30(17)
C14 C24 C20 112.73(14)
N1' C24 H24A 81.5
C14 C24 H24A 109.2
C20 C24 H24A 108.9
N1' C24 H24B 133.8
C14 C24 H24B 109.0
C20 C24 H24B 109.0
H24A C24 H24B 107.8
N1' C24 H24C 109.3
C14 C24 H24C 109.8
C20 C24 H24C 130.4
H24A C24 H24C 30.6
H24B C24 H24C 79.3
N1' C24 H24D 110.0
C14 C24 H24D 109.7
C20 C24 H24D 80.3
H24A C24 H24D 132.0
H24B C24 H24D 31.7
H24C C24 H24D 108.2
O6 C25 O5 122.37(13)
O6 C25 C26 122.89(13)
O5 C25 C26 114.71(12)
C31 C26 C27 119.48(13)
C31 C26 C25 121.30(12)
C27 C26 C25 119.21(13)
O7 C27 C28 117.73(13)
O7 C27 C26 122.44(13)
C28 C27 C26 119.83(13)
C29 C28 C27 119.70(14)
C29 C28 H28 120.2
C27 C28 H28 120.2
C28 C29 C30 120.83(14)
C28 C29 H29 119.6
C30 C29 H29 119.6
C31 C30 C29 119.88(13)
C31 C30 S1 120.70(11)
C29 C30 S1 119.36(11)
C30 C31 C26 120.27(13)
C30 C31 H31 119.9
C26 C31 H31 119.9

loop_
_geom_bond_atom_site_label_1
_geom_bond_atom_site_label_2
_geom_bond_distance
S1 O8 1.4329(14)
S1 O10 1.4357(13)
S1 O9 1.4799(12)
S1 C30 1.7655(15)
O1 C4 1.3716(17)
O1 C15 1.4346(17)
O2 C5 1.3574(18)
O2 C16 1.4391(18)
O3 C10 1.3720(17)
O3 C17 1.429(2)
O4 C11 1.3704(17)
O4 C18 1.4335(19)
O5 C25 1.3267(16)
O5 H5 0.8400
O6 C25 1.2338(17)
O7 C27 1.3485(17)
O7 H7 0.8400
C1 C14 1.371(2)
C1 C2 1.442(2)
C1 C19 1.521(2)
C2 C7 1.413(2)
C2 C3 1.4296(19)
C3 C4 1.364(2)
C3 H3A 0.9500
C4 C5 1.425(2)
C5 C6 1.375(2)
C6 C7 1.413(2)
C6 H6A 0.9500
C7 C8 1.4516(19)
C8 C9 1.413(2)
C8 C13 1.414(2)
C9 C10 1.378(2)
C9 H9A 0.9500
C10 C11 1.413(2)
C11 C12 1.372(2)
C12 C13 1.4264(19)
C12 H12A 0.9500
C13 C14 1.439(2)
C14 C24 1.510(2)
C15 H15A 0.9800
C15 H15B 0.9800
C15 H15C 0.9800
C16 H16A 0.9800
C16 H16B 0.9800
C16 H16C 0.9800
C17 H17A 0.9800
C17 H17B 0.9800
C17 H17C 0.9800
C18 H18A 0.9800
C18 H18B 0.9800
C18 H18C 0.9800
C19 C20' 1.485(5)
C19 N1 1.494(2)
C19 H19A 0.9599
C19 H19B 0.9600
C19 H19C 0.9599
C19 H19D 0.9600
C20 N1 1.505(3)
C20 C23 1.515(6)
C20 C24 1.543(3)
C20 H20 1.0000
N1 C21 1.487(5)
N1 H1 0.9300
C21 C22 1.537(5)
C21 H21A 0.9900
C21 H21B 0.9900
C23 C22 1.533(5)
C23 H23A 0.9900
C23 H23B 0.9900
C22 C21' 1.539(9)
C22 C23' 1.551(9)
C22 H22A 0.9600
C22 H22B 0.9600
C22 H22C 0.9599
C22 H22D 0.9600
C20' N1' 1.506(5)
C20' C21' 1.541(9)
C20' H20' 1.0000
N1' C24 1.444(4)
N1' C23' 1.490(9)
N1' H1' 0.9300
C21' H21C 0.9900
C21' H21D 0.9900
C23' H23C 0.9900
C23' H23D 0.9900
C24 H24A 0.9601
C24 H24B 0.9601
C24 H24C 0.9600
C24 H24D 0.9600
C25 C26 1.465(2)
C26 C31 1.3991(19)
C26 C27 1.4104(19)
C27 C28 1.396(2)
C28 C29 1.376(2)
C28 H28 0.9500
C29 C30 1.403(2)
C29 H29 0.9500
C30 C31 1.375(2)
C31 H31 0.9500

loop_
_geom_hbond_atom_site_label_D
_geom_hbond_atom_site_label_H
_geom_hbond_atom_site_label_A
_geom_hbond_distance_DH
_geom_hbond_distance_HA
_geom_hbond_distance_DA
_geom_hbond_angle_DHA
_geom_hbond_site_symmetry_A
N1' H1' O9 0.93 1.91 2.810(5) 162.8 2_655
N1 H1 O9 0.93 1.80 2.695(3) 161.2 2_655
O7 H7 O6 0.84 1.85 2.5845(17) 145.9 .
O5 H5 O9 0.84 1.77 2.6033(17) 170.1 4_545

loop_
_geom_torsion_atom_site_label_1
_geom_torsion_atom_site_label_2
_geom_torsion_atom_site_label_3
_geom_torsion_atom_site_label_4
_geom_torsion
C14 C1 C2 C7 -2.3(2)
C19 C1 C2 C7 178.37(13)
C14 C1 C2 C3 176.54(13)
C19 C1 C2 C3 -2.8(2)
C7 C2 C3 C4 1.0(2)
C1 C2 C3 C4 -177.85(14)
C2 C3 C4 O1 179.21(13)
C2 C3 C4 C5 -0.1(2)
C15 O1 C4 C3 -4.1(2)
C15 O1 C4 C5 175.19(12)
C16 O2 C5 C6 9.9(2)
C16 O2 C5 C4 -169.31(13)
C3 C4 C5 O2 177.86(13)
O1 C4 C5 O2 -1.50(19)
C3 C4 C5 C6 -1.4(2)
O1 C4 C5 C6 179.26(13)
O2 C5 C6 C7 -177.24(13)
C4 C5 C6 C7 1.9(2)
C5 C6 C7 C2 -1.0(2)
C5 C6 C7 C8 176.85(13)
C3 C2 C7 C6 -0.4(2)
C1 C2 C7 C6 178.40(13)
C3 C2 C7 C8 -178.34(13)
C1 C2 C7 C8 0.5(2)
C6 C7 C8 C9 2.4(2)
C2 C7 C8 C9 -179.72(13)
C6 C7 C8 C13 -176.80(13)
C2 C7 C8 C13 1.1(2)
C13 C8 C9 C10 0.1(2)
C7 C8 C9 C10 -179.18(13)
C17 O3 C10 C9 2.5(2)
C17 O3 C10 C11 -178.43(13)
C8 C9 C10 O3 178.81(13)
C8 C9 C10 C11 -0.2(2)
C18 O4 C11 C12 -1.4(2)
C18 O4 C11 C10 179.53(13)
O3 C10 C11 O4 0.16(19)
C9 C10 C11 O4 179.26(13)
O3 C10 C11 C12 -178.94(13)
C9 C10 C11 C12 0.2(2)
O4 C11 C12 C13 -178.97(13)
C10 C11 C12 C13 0.0(2)
C9 C8 C13 C12 0.1(2)
C7 C8 C13 C12 179.38(13)
C9 C8 C13 C14 179.83(13)
C7 C8 C13 C14 -0.9(2)
C11 C12 C13 C8 -0.2(2)
C11 C12 C13 C14 -179.87(13)
C2 C1 C14 C13 2.4(2)
C19 C1 C14 C13 -178.23(13)
C2 C1 C14 C24 -177.69(13)
C19 C1 C14 C24 1.6(2)
C8 C13 C14 C1 -0.8(2)
C12 C13 C14 C1 178.86(13)
C8 C13 C14 C24 179.29(13)
C12 C13 C14 C24 -1.0(2)
C14 C1 C19 C20' -18.6(3)
C2 C1 C19 C20' 160.7(3)
C14 C1 C19 N1 14.8(2)
C2 C1 C19 N1 -165.83(14)
C20' C19 N1 C21 -78.3(5)
C1 C19 N1 C21 -171.9(2)
C20' C19 N1 C20 44.3(4)
C1 C19 N1 C20 -49.3(2)
C23 C20 N1 C21 -39.3(4)
C24 C20 N1 C21 -163.5(2)
C23 C20 N1 C19 -169.6(3)
C24 C20 N1 C19 66.2(2)
C19 N1 C21 C22 145.6(2)
C20 N1 C21 C22 19.9(3)
N1 C20 C23 C22 41.6(5)
C24 C20 C23 C22 159.9(3)
C20 C23 C22 C21 -29.2(5)
C20 C23 C22 C21' -14.0(7)
C20 C23 C22 C23' -77(4)
N1 C21 C22 C23 6.2(5)
N1 C21 C22 C21' -92(2)
N1 C21 C22 C23' 14.2(8)
N1 C19 C20' N1' -48.9(3)
C1 C19 C20' N1' 49.9(4)
N1 C19 C20' C21' 67.6(6)
C1 C19 C20' C21' 166.4(5)
C19 C20' N1' C24 -70.9(5)
C21' C20' N1' C24 167.7(5)
C19 C20' N1' C23' 163.1(8)
C21' C20' N1' C23' 41.7(9)
C23 C22 C21' C20' 13.7(8)
C21 C22 C21' C20' 101(2)
C23' C22 C21' C20' 23.6(11)
C19 C20' C21' C22 -159.9(5)
N1' C20' C21' C22 -41.9(8)
C24 N1' C23' C22 -147.7(8)
C20' N1' C23' C22 -26.4(13)
C23 C22 C23' N1' 121(5)
C21 C22 C23' N1' -12.8(13)
C21' C22 C23' N1' 1.6(14)
C23' N1' C24 C14 166.9(9)
C20' N1' C24 C14 51.7(4)
C23' N1' C24 C20 65.6(9)
C20' N1' C24 C20 -49.6(4)
C1 C14 C24 N1' -18.0(3)
C13 C14 C24 N1' 161.9(2)
C1 C14 C24 C20 15.6(2)
C13 C14 C24 C20 -164.57(16)
N1 C20 C24 N1' 43.6(3)
C23 C20 C24 N1' -72.8(5)
N1 C20 C24 C14 -47.6(2)
C23 C20 C24 C14 -164.0(4)
O6 C25 C26 C31 177.33(14)
O5 C25 C26 C31 -0.8(2)
O6 C25 C26 C27 -2.0(2)
O5 C25 C26 C27 179.84(13)
C31 C26 C27 O7 179.19(13)
C25 C26 C27 O7 -1.4(2)
C31 C26 C27 C28 -0.6(2)
C25 C26 C27 C28 178.80(14)
O7 C27 C28 C29 -179.70(14)
C26 C27 C28 C29 0.1(2)
C27 C28 C29 C30 0.1(2)
C28 C29 C30 C31 0.3(2)
C28 C29 C30 S1 -176.86(12)
O8 S1 C30 C31 -110.20(13)
O10 S1 C30 C31 14.84(15)
O9 S1 C30 C31 132.81(12)
O8 S1 C30 C29 66.92(14)
O10 S1 C30 C29 -168.04(13)
O9 S1 C30 C29 -50.07(14)
C29 C30 C31 C26 -0.8(2)
S1 C30 C31 C26 176.32(11)
C27 C26 C31 C30 0.9(2)
C25 C26 C31 C30 -178.42(13)

loop_
_platon_squeeze_void_nr
_platon_squeeze_void_average_x
_platon_squeeze_void_average_y
_platon_squeeze_void_average_z
_platon_squeeze_void_volume
_platon_squeeze_void_count_electrons
_platon_squeeze_void_content
1 0.408 0.092 0.500 565 127 ' '
2 0.395 -0.106 1.000 565 127 ' '
